data_4079029
loop_
_publ_author_name
'Roux, Erwan Le'
'Liang, Yucang'
'T\"ornroos, Karl W.'
'Nief, Fran\,cois'
'Anwander, Reiner'

_publ_section_title
;
 Heterogenization of Lanthanum and Neodymium Monophosphacyclopentadienyl
 Bis(tetramethylaluminate) Complexes onto Periodic Mesoporous Silica
 SBA-15
;
_journal_issue 18
_journal_name_full Organometallics
_journal_page_first 6526
_journal_paper_doi 10.1021/om300168s
_journal_volume 31
_journal_year 2012
_chemical_formula_moiety 'C27 H60 Al2 Nd O4 P Si'
_chemical_formula_sum 'C27 H60 Al2 Nd O4 P Si'
_chemical_formula_weight 706.01
_chemical_name_systematic
; 
 ? 
;
_space_group_IT_number 61
_symmetry_cell_setting orthorhombic
_symmetry_space_group_name_Hall '-P 2ac 2ab'
_symmetry_space_group_name_H-M 'P b c a'
_atom_sites_solution_hydrogens geom
_atom_sites_solution_primary direct
_atom_sites_solution_secondary difmap
_audit_creation_method SHELXL-97
_cell_angle_alpha 90.00
_cell_angle_beta 90.00
_cell_angle_gamma 90.00
_cell_formula_units_Z 8
_cell_length_a 15.8985(6)
_cell_length_b 16.4376(7)
_cell_length_c 27.0644(11)
_cell_measurement_reflns_used 9963
_cell_measurement_temperature 123(2)
_cell_measurement_theta_max 30.64
_cell_measurement_theta_min 2.33
_cell_volume 7072.8(5)
_computing_cell_refinement
;
Bruker (2008). SAINT, version 7.56A, Bruker AXS Inc., Madison, 
Wisconsin, USA.
;
_computing_data_collection
;
Bruker (2008). APEX2, version 2008.5-0, Bruker AXS Inc., Madison, 
Wisconsin, USA.
;
_computing_data_reduction
;
Bruker (2008). SAINT, version 7.56A, Bruker AXS Inc., Madison, 
Wisconsin, USA.
;
_computing_molecular_graphics
;
Brandenburg, K. (2009). DIAMOND. Version 3.2c. Crystal Impact GbR, Bonn, 
Germany.
;
_computing_publication_material
;
Bruker AXS (2008). SHELXTL. Version 2008/1. Bruker AXS Inc., Madison, 
Wisconsin, USA. 
;
_computing_structure_refinement
;
Sheldrick, G. M. (2008). Acta Crystallographica, A64, 112-122.
;
_computing_structure_solution
;     
Sheldrick, G. M. (2008). Acta Crystallographica, A64, 112-122.
;
_diffrn_ambient_temperature 123(2)
_diffrn_measured_fraction_theta_full 1.000
_diffrn_measured_fraction_theta_max 1.000
_diffrn_measurement_device_type 'Bruker APEX-II CCD'
_diffrn_measurement_method '\w scans'
_diffrn_radiation_monochromator graphite
_diffrn_radiation_source 'Bruker TXS Rotating anode'
_diffrn_radiation_type MoK\a
_diffrn_radiation_wavelength 0.71073
_diffrn_reflns_av_R_equivalents 0.0702
_diffrn_reflns_av_sigmaI/netI 0.0325
_diffrn_reflns_limit_h_max 23
_diffrn_reflns_limit_h_min -23
_diffrn_reflns_limit_k_max 23
_diffrn_reflns_limit_k_min -23
_diffrn_reflns_limit_l_max 39
_diffrn_reflns_limit_l_min -39
_diffrn_reflns_number 121077
_diffrn_reflns_theta_full 31.05
_diffrn_reflns_theta_max 31.05
_diffrn_reflns_theta_min 1.93
_exptl_absorpt_coefficient_mu 1.624
_exptl_absorpt_correction_T_max 0.92
_exptl_absorpt_correction_T_min 0.74
_exptl_absorpt_correction_type multi-scan
_exptl_absorpt_process_details
;
SADABS version 2008/1, G.M Sheldrick, University of 
G\"ttingen, Germany, 2008.
;
_exptl_crystal_colour 'pale blue'
_exptl_crystal_density_diffrn 1.326
_exptl_crystal_density_method 'not measured'
_exptl_crystal_description 'flat hexagonal prism'
_exptl_crystal_F_000 2952
_exptl_crystal_size_max 0.22
_exptl_crystal_size_mid 0.13
_exptl_crystal_size_min 0.03
_refine_diff_density_max 3.326
_refine_diff_density_min -0.649
_refine_diff_density_rms 0.115
_refine_ls_extinction_method none
_refine_ls_goodness_of_fit_ref 1.075
_refine_ls_hydrogen_treatment constr
_refine_ls_matrix_type full
_refine_ls_number_parameters 341
_refine_ls_number_reflns 11311
_refine_ls_number_restraints 0
_refine_ls_restrained_S_all 1.075
_refine_ls_R_factor_all 0.0456
_refine_ls_R_factor_gt 0.0327
_refine_ls_shift/su_max 0.001
_refine_ls_shift/su_mean 0.000
_refine_ls_structure_factor_coef Fsqd
_refine_ls_weighting_details 'calc w=1/[\s^2^(Fo^2^)+(0.0432P)^2^+4.7083P] where P=(Fo^2^+2Fc^2^)/3'
_refine_ls_weighting_scheme calc
_refine_ls_wR_factor_gt 0.0797
_refine_ls_wR_factor_ref 0.0860
_reflns_number_gt 9143
_reflns_number_total 11311
_reflns_threshold_expression I>2\s(I)
_cod_data_source_file om300168s_si_002.cif
_cod_data_source_block Compound7b
_cod_depositor_comments
;
The following automatic conversions were performed:

'_symmetry_cell_setting' value 'Orthorhombic' changed to
'orthorhombic' according to
/home/saulius/struct/CIF-dictionaries/cif_core.dic dictionary named
'cif_core.dic' version 2.4.2 from 2011-04-26.

Automatic conversion script
Id: cif_fix_values 1891 2012-01-12 08:04:46Z andrius 
;
_cod_original_sg_symbol_H-M Pbca
_cod_database_code 4079029

loop_
_symmetry_equiv_pos_as_xyz
'x, y, z'
'x+1/2, -y+1/2, -z'
'-x, y+1/2, -z+1/2'
'-x+1/2, -y, z+1/2'
'-x, -y, -z'
'-x-1/2, y-1/2, z'
'x, -y-1/2, z-1/2'
'x-1/2, y, -z-1/2'

loop_
_atom_site_label
_atom_site_type_symbol
_atom_site_fract_x
_atom_site_fract_y
_atom_site_fract_z
_atom_site_U_iso_or_equiv
_atom_site_adp_type
_atom_site_occupancy
_atom_site_symmetry_multiplicity
_atom_site_calc_flag
_atom_site_refinement_flags
Nd1 Nd 0.076234(7) 0.187636(6) 0.167127(4) 0.01438(4) Uani 1 1 d .
P1 P 0.20375(4) 0.13740(4) 0.09323(2) 0.02042(11) Uani 1 1 d .
Si1 Si -0.02337(4) 0.30133(3) 0.08475(2) 0.01432(11) Uani 1 1 d .
Al1 Al 0.05968(4) 0.25898(4) 0.26949(3) 0.02090(14) Uani 1 1 d .
O1 O -0.03211(9) 0.20956(9) 0.10576(5) 0.0159(3) Uani 1 1 d .
C1 C 0.14515(14) 0.05374(13) 0.11567(8) 0.0199(4) Uani 1 1 d .
Al2 Al -0.10993(4) 0.12918(4) 0.11668(2) 0.01742(13) Uani 1 1 d .
O2 O 0.07131(9) 0.31976(9) 0.10869(6) 0.0165(3) Uani 1 1 d .
C2 C 0.16422(14) 0.03528(13) 0.16498(8) 0.0197(4) Uani 1 1 d .
O3 O -0.03039(11) 0.31191(9) 0.02612(6) 0.0204(3) Uani 1 1 d .
C3 C 0.22511(13) 0.08982(13) 0.18549(8) 0.0191(4) Uani 1 1 d .
O4 O -0.08694(10) 0.36443(10) 0.11052(6) 0.0213(3) Uani 1 1 d .
C4 C 0.25274(13) 0.14824(14) 0.15149(8) 0.0197(4) Uani 1 1 d .
C5 C 0.32705(15) 0.20326(16) 0.16101(9) 0.0265(5) Uani 1 1 d .
H5A H 0.3200 0.2303 0.1930 0.040 Uiso 1 1 calc R
H5B H 0.3306 0.2443 0.1348 0.040 Uiso 1 1 calc R
H5C H 0.3788 0.1709 0.1614 0.040 Uiso 1 1 calc R
C6 C 0.26487(16) 0.07741(16) 0.23540(9) 0.0268(5) Uani 1 1 d .
H6A H 0.2824 0.1301 0.2489 0.040 Uiso 1 1 calc R
H6B H 0.3140 0.0419 0.2321 0.040 Uiso 1 1 calc R
H6C H 0.2240 0.0522 0.2578 0.040 Uiso 1 1 calc R
C7 C 0.13531(16) -0.04032(14) 0.19189(10) 0.0279(5) Uani 1 1 d .
H7A H 0.0936 -0.0690 0.1717 0.042 Uiso 1 1 calc R
H7B H 0.1100 -0.0249 0.2235 0.042 Uiso 1 1 calc R
H7C H 0.1836 -0.0761 0.1978 0.042 Uiso 1 1 calc R
C8 C 0.08953(16) 0.00269(16) 0.08279(10) 0.0284(5) Uani 1 1 d .
H8A H 0.0372 -0.0103 0.1003 0.043 Uiso 1 1 calc R
H8B H 0.1188 -0.0478 0.0742 0.043 Uiso 1 1 calc R
H8C H 0.0765 0.0330 0.0526 0.043 Uiso 1 1 calc R
C9 C 0.16840(15) 0.28964(15) 0.23441(9) 0.0247(5) Uani 1 1 d .
H9A H 0.2165 0.2759 0.2555 0.037 Uiso 1 1 calc R
H9B H 0.1686 0.3482 0.2276 0.037 Uiso 1 1 calc R
H9C H 0.1725 0.2596 0.2032 0.037 Uiso 1 1 calc R
C10 C -0.03683(15) 0.28905(15) 0.22398(9) 0.0239(4) Uani 1 1 d .
H10A H -0.0903 0.2751 0.2399 0.036 Uiso 1 1 calc R
H10B H -0.0315 0.2590 0.1929 0.036 Uiso 1 1 calc R
H10C H -0.0353 0.3476 0.2172 0.036 Uiso 1 1 calc R
C11 C 0.05543(19) 0.31699(15) 0.33268(9) 0.0278(5) Uani 1 1 d .
H11A H 0.0009 0.3073 0.3485 0.042 Uiso 1 1 calc R
H11B H 0.0627 0.3754 0.3269 0.042 Uiso 1 1 calc R
H11C H 0.1006 0.2973 0.3542 0.042 Uiso 1 1 calc R
C12 C 0.06334(16) 0.13689(15) 0.27626(9) 0.0255(5) Uani 1 1 d .
H12A H 0.0123 0.1180 0.2930 0.038 Uiso 1 1 calc R
H12B H 0.1128 0.1212 0.2956 0.038 Uiso 1 1 calc R
H12C H 0.0667 0.1121 0.2434 0.038 Uiso 1 1 calc R
C13 C 0.11971(14) 0.39642(13) 0.10372(9) 0.0202(4) Uani 1 1 d .
C14 C 0.21163(15) 0.37266(16) 0.10478(10) 0.0291(5) Uani 1 1 d .
H14A H 0.2239 0.3366 0.0768 0.044 Uiso 1 1 calc R
H14B H 0.2240 0.3443 0.1358 0.044 Uiso 1 1 calc R
H14C H 0.2465 0.4216 0.1024 0.044 Uiso 1 1 calc R
C15 C 0.10098(17) 0.43805(15) 0.05479(10) 0.0285(5) Uani 1 1 d .
H15A H 0.1162 0.4017 0.0275 0.043 Uiso 1 1 calc R
H15B H 0.1338 0.4884 0.0524 0.043 Uiso 1 1 calc R
H15C H 0.0409 0.4509 0.0529 0.043 Uiso 1 1 calc R
C16 C 0.09636(18) 0.45185(15) 0.14671(10) 0.0301(5) Uani 1 1 d .
H16A H 0.1097 0.4246 0.1780 0.045 Uiso 1 1 calc R
H16B H 0.0360 0.4639 0.1455 0.045 Uiso 1 1 calc R
H16C H 0.1284 0.5027 0.1444 0.045 Uiso 1 1 calc R
C17 C -0.01418(15) 0.26658(14) -0.01877(8) 0.0213(4) Uani 1 1 d .
C18 C -0.09469(19) 0.22179(17) -0.03182(10) 0.0338(6) Uani 1 1 d .
H18A H -0.1404 0.2611 -0.0361 0.051 Uiso 1 1 calc R
H18B H -0.1090 0.1839 -0.0052 0.051 Uiso 1 1 calc R
H18C H -0.0866 0.1915 -0.0626 0.051 Uiso 1 1 calc R
C19 C 0.0061(2) 0.32975(17) -0.05786(9) 0.0368(6) Uani 1 1 d .
H19A H 0.0578 0.3585 -0.0488 0.055 Uiso 1 1 calc R
H19B H -0.0404 0.3687 -0.0602 0.055 Uiso 1 1 calc R
H19C H 0.0139 0.3028 -0.0898 0.055 Uiso 1 1 calc R
C20 C 0.0579(2) 0.20795(19) -0.01128(11) 0.0378(6) Uani 1 1 d .
H20A H 0.1082 0.2381 -0.0013 0.057 Uiso 1 1 calc R
H20B H 0.0691 0.1789 -0.0422 0.057 Uiso 1 1 calc R
H20C H 0.0430 0.1687 0.0146 0.057 Uiso 1 1 calc R
C21 C -0.16257(14) 0.40965(13) 0.09875(9) 0.0212(4) Uani 1 1 d .
C22 C -0.13554(17) 0.49244(16) 0.07914(11) 0.0344(6) Uani 1 1 d .
H22A H -0.0976 0.5184 0.1030 0.052 Uiso 1 1 calc R
H22B H -0.1853 0.5268 0.0743 0.052 Uiso 1 1 calc R
H22C H -0.1063 0.4855 0.0475 0.052 Uiso 1 1 calc R
C23 C -0.21562(17) 0.36497(17) 0.06082(12) 0.0365(6) Uani 1 1 d .
H23A H -0.2277 0.3099 0.0727 0.055 Uiso 1 1 calc R
H23B H -0.1849 0.3618 0.0295 0.055 Uiso 1 1 calc R
H23C H -0.2685 0.3944 0.0557 0.055 Uiso 1 1 calc R
C24 C -0.20898(18) 0.41862(18) 0.14730(11) 0.0351(6) Uani 1 1 d .
H24A H -0.2244 0.3647 0.1598 0.053 Uiso 1 1 calc R
H24B H -0.2600 0.4510 0.1422 0.053 Uiso 1 1 calc R
H24C H -0.1726 0.4460 0.1714 0.053 Uiso 1 1 calc R
C25 C -0.05723(15) 0.07579(14) 0.17690(9) 0.0217(4) Uani 1 1 d .
H25A H -0.0540 0.1154 0.2039 0.033 Uiso 1 1 calc R
H25B H -0.0005 0.0569 0.1686 0.033 Uiso 1 1 calc R
H25C H -0.0917 0.0294 0.1872 0.033 Uiso 1 1 calc R
C26 C -0.11877(15) 0.05349(15) 0.06016(9) 0.0271(5) Uani 1 1 d .
H26A H -0.1696 0.0660 0.0411 0.041 Uiso 1 1 calc R
H26B H -0.1220 -0.0025 0.0724 0.041 Uiso 1 1 calc R
H26C H -0.0692 0.0594 0.0389 0.041 Uiso 1 1 calc R
C27 C -0.21994(15) 0.17134(15) 0.13739(10) 0.0268(5) Uani 1 1 d .
H27A H -0.2505 0.1915 0.1084 0.040 Uiso 1 1 calc R
H27B H -0.2119 0.2159 0.1610 0.040 Uiso 1 1 calc R
H27C H -0.2523 0.1277 0.1531 0.040 Uiso 1 1 calc R

loop_
_atom_site_aniso_label
_atom_site_aniso_U_11
_atom_site_aniso_U_22
_atom_site_aniso_U_33
_atom_site_aniso_U_23
_atom_site_aniso_U_13
_atom_site_aniso_U_12
Nd1 0.01359(6) 0.01459(6) 0.01495(6) -0.00097(4) 0.00022(4) 0.00058(4)
P1 0.0196(3) 0.0254(3) 0.0163(2) -0.0011(2) 0.0018(2) 0.0032(2)
Si1 0.0139(2) 0.0148(2) 0.0143(2) -0.00015(19) -0.00054(19) -0.00025(19)
Al1 0.0237(3) 0.0231(3) 0.0159(3) -0.0027(2) 0.0011(2) 0.0023(3)
O1 0.0145(7) 0.0146(6) 0.0184(7) -0.0009(5) -0.0001(5) -0.0021(5)
C1 0.0195(10) 0.0187(10) 0.0215(10) -0.0049(8) -0.0019(8) 0.0058(8)
Al2 0.0147(3) 0.0170(3) 0.0205(3) -0.0001(2) 0.0002(2) -0.0031(2)
O2 0.0159(7) 0.0147(7) 0.0188(7) 0.0000(5) -0.0018(5) -0.0038(5)
C2 0.0180(10) 0.0180(9) 0.0231(10) -0.0011(8) 0.0013(8) 0.0035(8)
O3 0.0259(8) 0.0205(7) 0.0148(7) -0.0011(6) -0.0027(6) 0.0010(6)
C3 0.0160(9) 0.0237(10) 0.0176(9) -0.0005(8) -0.0005(8) 0.0058(8)
O4 0.0217(8) 0.0228(8) 0.0196(7) -0.0025(6) -0.0022(6) 0.0076(6)
C4 0.0141(9) 0.0238(10) 0.0210(10) -0.0037(8) 0.0016(7) 0.0012(8)
C5 0.0175(10) 0.0313(12) 0.0306(12) -0.0032(9) 0.0009(9) -0.0025(9)
C6 0.0252(11) 0.0349(13) 0.0203(10) 0.0001(9) -0.0024(9) 0.0070(10)
C7 0.0276(12) 0.0197(10) 0.0364(13) 0.0034(9) 0.0027(10) 0.0053(9)
C8 0.0248(11) 0.0274(12) 0.0331(13) -0.0112(10) -0.0049(9) 0.0039(9)
C9 0.0232(11) 0.0292(11) 0.0218(11) -0.0012(9) -0.0009(9) -0.0008(9)
C10 0.0249(11) 0.0270(11) 0.0198(10) 0.0010(9) 0.0014(8) 0.0049(9)
C11 0.0357(13) 0.0276(12) 0.0201(11) -0.0045(9) -0.0004(9) 0.0024(10)
C12 0.0282(12) 0.0254(11) 0.0228(11) 0.0006(9) -0.0012(9) 0.0040(9)
C13 0.0207(10) 0.0135(9) 0.0263(11) 0.0009(8) -0.0012(8) -0.0065(8)
C14 0.0200(11) 0.0277(12) 0.0397(14) 0.0034(10) -0.0018(10) -0.0084(9)
C15 0.0330(12) 0.0227(11) 0.0299(12) 0.0058(10) -0.0027(10) -0.0097(10)
C16 0.0358(13) 0.0220(11) 0.0327(13) -0.0057(10) -0.0017(11) -0.0070(10)
C17 0.0280(11) 0.0205(10) 0.0153(9) -0.0030(8) -0.0008(8) -0.0002(8)
C18 0.0426(15) 0.0301(13) 0.0287(13) -0.0038(11) -0.0083(11) -0.0084(11)
C19 0.064(2) 0.0291(13) 0.0175(11) 0.0012(10) 0.0033(12) -0.0081(13)
C20 0.0416(15) 0.0442(16) 0.0275(13) -0.0057(11) 0.0001(11) 0.0166(13)
C21 0.0186(10) 0.0180(10) 0.0270(11) 0.0013(8) 0.0009(8) 0.0048(8)
C22 0.0306(13) 0.0261(12) 0.0465(16) 0.0129(11) 0.0001(11) 0.0050(10)
C23 0.0272(13) 0.0333(14) 0.0488(16) -0.0088(12) -0.0131(12) 0.0080(11)
C24 0.0312(14) 0.0365(14) 0.0376(14) 0.0046(12) 0.0106(11) 0.0107(11)
C25 0.0212(10) 0.0184(10) 0.0256(11) 0.0027(8) 0.0024(8) -0.0020(8)
C26 0.0247(11) 0.0259(11) 0.0306(12) -0.0045(9) -0.0011(9) -0.0094(9)
C27 0.0201(11) 0.0267(11) 0.0336(13) 0.0043(10) 0.0025(9) 0.0001(9)

loop_
_atom_type_symbol
_atom_type_description
_atom_type_scat_dispersion_real
_atom_type_scat_dispersion_imag
_atom_type_scat_source
C C 0.0033 0.0016 'International Tables Vol C Tables 4.2.6.8 and 6.1.1.4'
H H 0.0000 0.0000 'International Tables Vol C Tables 4.2.6.8 and 6.1.1.4'
O O 0.0106 0.0060 'International Tables Vol C Tables 4.2.6.8 and 6.1.1.4'
Al Al 0.0645 0.0514 'International Tables Vol C Tables 4.2.6.8 and 6.1.1.4'
Si Si 0.0817 0.0704 'International Tables Vol C Tables 4.2.6.8 and 6.1.1.4'
P P 0.1023 0.0942 'International Tables Vol C Tables 4.2.6.8 and 6.1.1.4'
Nd Nd -0.1943 3.0179 'International Tables Vol C Tables 4.2.6.8 and 6.1.1.4'

loop_
_geom_angle_atom_site_label_1
_geom_angle_atom_site_label_2
_geom_angle_atom_site_label_3
_geom_angle
O1 Nd1 O2 56.98(5)
O1 Nd1 C25 68.03(6)
O2 Nd1 C25 124.06(6)
O1 Nd1 C1 93.08(6)
O2 Nd1 C1 110.53(6)
C25 Nd1 C1 80.22(7)
O1 Nd1 C2 117.59(6)
O2 Nd1 C2 135.04(5)
C25 Nd1 C2 78.45(6)
C1 Nd1 C2 28.49(6)
O1 Nd1 C9 135.26(6)
O2 Nd1 C9 85.20(6)
C25 Nd1 C9 134.75(7)
C1 Nd1 C9 124.65(7)
C2 Nd1 C9 105.86(7)
O1 Nd1 C10 80.62(6)
O2 Nd1 C10 80.17(6)
C25 Nd1 C10 81.85(7)
C1 Nd1 C10 162.07(7)
C2 Nd1 C10 144.71(6)
C9 Nd1 C10 69.15(7)
O1 Nd1 C3 141.27(6)
O2 Nd1 C3 124.87(5)
C25 Nd1 C3 103.67(7)
C1 Nd1 C3 48.48(6)
C2 Nd1 C3 28.70(6)
C9 Nd1 C3 78.42(7)
C10 Nd1 C3 137.22(6)
O1 Nd1 C4 128.29(6)
O2 Nd1 C4 97.02(6)
C25 Nd1 C4 126.44(7)
C1 Nd1 C4 51.77(6)
C2 Nd1 C4 48.15(6)
C9 Nd1 C4 74.37(7)
C10 Nd1 C4 143.53(7)
C3 Nd1 C4 27.87(6)
O1 Nd1 P1 93.74(4)
O2 Nd1 P1 81.26(3)
C25 Nd1 P1 113.34(5)
C1 Nd1 P1 35.47(5)
C2 Nd1 P1 53.84(5)
C9 Nd1 P1 103.94(5)
C10 Nd1 P1 160.66(5)
C3 Nd1 P1 53.42(4)
C4 Nd1 P1 35.00(5)
O1 Nd1 Al1 120.65(4)
O2 Nd1 Al1 102.91(4)
C25 Nd1 Al1 95.83(5)
C1 Nd1 Al1 142.04(5)
C2 Nd1 Al1 113.58(5)
C9 Nd1 Al1 40.30(5)
C10 Nd1 Al1 40.05(5)
C3 Nd1 Al1 97.41(4)
C4 Nd1 Al1 107.69(5)
P1 Nd1 Al1 141.860(18)
O1 Nd1 C12 130.69(6)
O2 Nd1 C12 141.46(6)
C25 Nd1 C12 71.52(7)
C1 Nd1 C12 106.73(6)
C2 Nd1 C12 79.35(6)
C9 Nd1 C12 65.43(7)
C10 Nd1 C12 66.69(6)
C3 Nd1 C12 74.92(6)
C4 Nd1 C12 98.25(6)
P1 Nd1 C12 128.15(5)
Al1 Nd1 C12 38.61(5)
C4 P1 C1 90.23(10)
C4 P1 Nd1 70.82(7)
C1 P1 Nd1 67.95(7)
O3 Si1 O4 108.44(9)
O3 Si1 O1 116.35(8)
O4 Si1 O1 113.27(9)
O3 Si1 O2 115.39(9)
O4 Si1 O2 106.37(8)
O1 Si1 O2 96.34(8)
O3 Si1 Nd1 139.65(6)
O4 Si1 Nd1 111.87(6)
O2 Si1 Nd1 53.77(5)
C11 Al1 C12 113.97(11)
C11 Al1 C10 112.66(11)
C12 Al1 C10 108.63(10)
C11 Al1 C9 108.42(12)
C12 Al1 C9 105.33(10)
C10 Al1 C9 107.38(10)
C11 Al1 Nd1 173.11(9)
C12 Al1 Nd1 72.20(7)
C10 Al1 Nd1 66.64(7)
C9 Al1 Nd1 66.06(7)
Si1 O1 Al2 141.83(10)
Si1 O1 Nd1 108.60(7)
Al2 O1 Nd1 105.21(7)
C2 C1 C8 124.6(2)
C2 C1 P1 112.42(17)
C8 C1 P1 122.58(18)
C2 C1 Nd1 77.49(12)
C8 C1 Nd1 119.77(14)
P1 C1 Nd1 76.58(7)
O1 Al2 C27 113.12(9)
O1 Al2 C26 112.13(9)
C27 Al2 C26 112.32(11)
O1 Al2 C25 99.34(8)
C27 Al2 C25 106.90(11)
C26 Al2 C25 112.22(11)
O1 Al2 Nd1 43.41(5)
C27 Al2 Nd1 124.16(8)
C26 Al2 Nd1 123.43(8)
C25 Al2 Nd1 55.99(7)
C13 O2 Si1 126.02(13)
C13 O2 Nd1 136.47(12)
Si1 O2 Nd1 96.21(6)
C1 C2 C3 112.3(2)
C1 C2 C7 124.8(2)
C3 C2 C7 122.2(2)
C1 C2 Nd1 74.03(12)
C3 C2 Nd1 77.01(12)
C7 C2 Nd1 124.02(15)
C17 O3 Si1 139.77(14)
C4 C3 C2 112.75(19)
C4 C3 C6 123.4(2)
C2 C3 C6 123.2(2)
C4 C3 Nd1 76.33(12)
C2 C3 Nd1 74.29(12)
C6 C3 Nd1 124.81(14)
C21 O4 Si1 139.22(15)
C3 C4 C5 122.9(2)
C3 C4 P1 112.26(16)
C5 C4 P1 123.87(17)
C3 C4 Nd1 75.80(12)
C5 C4 Nd1 126.60(15)
P1 C4 Nd1 74.18(7)
Al1 C9 Nd1 73.65(7)
Al1 C10 Nd1 73.31(7)
Al1 C12 Nd1 69.19(7)
O2 C13 C14 106.27(17)
O2 C13 C15 111.10(18)
C14 C13 C15 108.8(2)
O2 C13 C16 108.20(18)
C14 C13 C16 112.0(2)
C15 C13 C16 110.4(2)
O3 C17 C20 110.52(19)
O3 C17 C19 105.70(18)
C20 C17 C19 111.7(2)
O3 C17 C18 107.13(19)
C20 C17 C18 111.2(2)
C19 C17 C18 110.4(2)
O4 C21 C24 105.28(19)
O4 C21 C23 111.20(18)
C24 C21 C23 111.3(2)
O4 C21 C22 107.51(19)
C24 C21 C22 110.7(2)
C23 C21 C22 110.7(2)
Al2 C25 Nd1 87.33(8)

loop_
_geom_bond_atom_site_label_1
_geom_bond_atom_site_label_2
_geom_bond_distance
Nd1 O1 2.4197(15)
Nd1 O2 2.6878(15)
Nd1 C25 2.820(2)
Nd1 C1 2.826(2)
Nd1 C2 2.869(2)
Nd1 C9 2.876(2)
Nd1 C10 2.894(2)
Nd1 C3 2.904(2)
Nd1 C4 2.911(2)
Nd1 P1 2.9652(6)
Nd1 Al1 3.0200(7)
Nd1 C12 3.076(2)
P1 C4 1.768(2)
P1 C1 1.769(2)
Si1 O3 1.6001(16)
Si1 O4 1.6074(16)
Si1 O1 1.6181(16)
Si1 O2 1.6666(15)
Al1 C11 1.959(2)
Al1 C12 2.016(3)
Al1 C10 2.029(2)
Al1 C9 2.036(2)
O1 Al2 1.8340(16)
C1 C2 1.402(3)
C1 C8 1.509(3)
Al2 C27 1.963(2)
Al2 C26 1.977(2)
Al2 C25 2.032(2)
O2 C13 1.483(2)
C2 C3 1.432(3)
C2 C7 1.512(3)
O3 C17 1.448(3)
C3 C4 1.401(3)
C3 C6 1.505(3)
O4 C21 1.449(3)
C4 C5 1.510(3)
C13 C14 1.513(3)
C13 C15 1.520(3)
C13 C16 1.524(3)
C17 C20 1.511(4)
C17 C19 1.517(3)
C17 C18 1.518(3)
C21 C24 1.514(4)
C21 C23 1.518(3)
C21 C22 1.523(3)

loop_
_geom_torsion_atom_site_label_1
_geom_torsion_atom_site_label_2
_geom_torsion_atom_site_label_3
_geom_torsion_atom_site_label_4
_geom_torsion
O1 Nd1 P1 C4 171.57(9)
O2 Nd1 P1 C4 115.80(9)
C25 Nd1 P1 C4 -120.77(10)
C1 Nd1 P1 C4 -98.37(11)
C2 Nd1 P1 C4 -66.62(10)
C9 Nd1 P1 C4 33.01(10)
C10 Nd1 P1 C4 99.45(17)
C3 Nd1 P1 C4 -30.76(10)
Al1 Nd1 P1 C4 16.00(9)
C12 Nd1 P1 C4 -36.52(10)
O1 Nd1 P1 C1 -90.06(8)
O2 Nd1 P1 C1 -145.83(8)
C25 Nd1 P1 C1 -22.41(9)
C2 Nd1 P1 C1 31.75(9)
C9 Nd1 P1 C1 131.38(9)
C10 Nd1 P1 C1 -162.18(16)
C3 Nd1 P1 C1 67.61(10)
C4 Nd1 P1 C1 98.37(11)
Al1 Nd1 P1 C1 114.36(8)
C12 Nd1 P1 C1 61.85(10)
O1 Nd1 Si1 O3 -76.32(12)
O2 Nd1 Si1 O3 87.63(12)
C25 Nd1 Si1 O3 -95.07(11)
C1 Nd1 Si1 O3 -14.06(11)
C2 Nd1 Si1 O3 -17.40(12)
C9 Nd1 Si1 O3 123.98(11)
C10 Nd1 Si1 O3 -175.47(11)
C3 Nd1 Si1 O3 25.74(13)
C4 Nd1 Si1 O3 41.19(11)
P1 Nd1 Si1 O3 18.48(10)
Al1 Nd1 Si1 O3 167.10(10)
C12 Nd1 Si1 O3 -160.85(12)
O1 Nd1 Si1 O4 101.33(10)
O2 Nd1 Si1 O4 -94.73(10)
C25 Nd1 Si1 O4 82.57(8)
C1 Nd1 Si1 O4 163.59(8)
C2 Nd1 Si1 O4 160.24(9)
C9 Nd1 Si1 O4 -58.37(9)
C10 Nd1 Si1 O4 2.18(9)
C3 Nd1 Si1 O4 -156.61(10)
C4 Nd1 Si1 O4 -141.17(8)
P1 Nd1 Si1 O4 -163.88(7)
Al1 Nd1 Si1 O4 -15.26(7)
C12 Nd1 Si1 O4 16.79(10)
O2 Nd1 Si1 O1 163.95(11)
C25 Nd1 Si1 O1 -18.76(9)
C1 Nd1 Si1 O1 62.26(9)
C2 Nd1 Si1 O1 58.91(10)
C9 Nd1 Si1 O1 -159.70(9)
C10 Nd1 Si1 O1 -99.15(9)
C3 Nd1 Si1 O1 102.06(11)
C4 Nd1 Si1 O1 117.50(9)
P1 Nd1 Si1 O1 94.79(8)
Al1 Nd1 Si1 O1 -116.59(8)
C12 Nd1 Si1 O1 -84.53(11)
O1 Nd1 Si1 O2 -163.95(11)
C25 Nd1 Si1 O2 177.30(8)
C1 Nd1 Si1 O2 -101.69(8)
C2 Nd1 Si1 O2 -105.03(9)
C9 Nd1 Si1 O2 36.35(8)
C10 Nd1 Si1 O2 96.90(9)
C3 Nd1 Si1 O2 -61.89(10)
C4 Nd1 Si1 O2 -46.44(9)
P1 Nd1 Si1 O2 -69.15(7)
Al1 Nd1 Si1 O2 79.47(7)
C12 Nd1 Si1 O2 111.52(10)
O1 Nd1 Al1 C12 118.20(8)
O2 Nd1 Al1 C12 177.26(8)
C25 Nd1 Al1 C12 50.32(9)
C1 Nd1 Al1 C12 -31.24(11)
C2 Nd1 Al1 C12 -29.59(9)
C9 Nd1 Al1 C12 -116.51(11)
C10 Nd1 Al1 C12 120.28(11)
C3 Nd1 Al1 C12 -54.32(9)
C4 Nd1 Al1 C12 -80.92(9)
P1 Nd1 Al1 C12 -90.47(8)
O1 Nd1 Al1 C10 -2.08(9)
O2 Nd1 Al1 C10 56.99(9)
C25 Nd1 Al1 C10 -69.95(9)
C1 Nd1 Al1 C10 -151.52(11)
C2 Nd1 Al1 C10 -149.87(9)
C9 Nd1 Al1 C10 123.21(12)
C3 Nd1 Al1 C10 -174.60(9)
C4 Nd1 Al1 C10 158.80(9)
P1 Nd1 Al1 C10 149.25(8)
C12 Nd1 Al1 C10 -120.28(11)
O1 Nd1 Al1 C9 -125.29(9)
O2 Nd1 Al1 C9 -66.23(9)
C25 Nd1 Al1 C9 166.83(9)
C1 Nd1 Al1 C9 85.27(11)
C2 Nd1 Al1 C9 86.92(9)
C10 Nd1 Al1 C9 -123.21(12)
C3 Nd1 Al1 C9 62.19(9)
C4 Nd1 Al1 C9 35.59(9)
P1 Nd1 Al1 C9 26.04(9)
C12 Nd1 Al1 C9 116.51(11)
O3 Si1 O1 Al2 -73.43(18)
O4 Si1 O1 Al2 53.25(18)
O2 Si1 O1 Al2 164.13(15)
Nd1 Si1 O1 Al2 151.2(2)
O3 Si1 O1 Nd1 135.41(8)
O4 Si1 O1 Nd1 -97.91(9)
O2 Si1 O1 Nd1 12.97(9)
O2 Nd1 O1 Si1 -9.50(6)
C25 Nd1 O1 Si1 159.77(10)
C1 Nd1 O1 Si1 -122.07(8)
C2 Nd1 O1 Si1 -137.27(8)
C9 Nd1 O1 Si1 27.60(12)
C10 Nd1 O1 Si1 74.83(9)
C3 Nd1 O1 Si1 -115.73(10)
C4 Nd1 O1 Si1 -80.40(10)
P1 Nd1 O1 Si1 -86.55(7)
Al1 Nd1 O1 Si1 76.18(8)
C12 Nd1 O1 Si1 122.69(8)
O2 Nd1 O1 Al2 -171.50(9)
C25 Nd1 O1 Al2 -2.24(7)
C1 Nd1 O1 Al2 75.93(8)
C2 Nd1 O1 Al2 60.73(9)
C9 Nd1 O1 Al2 -134.40(8)
C10 Nd1 O1 Al2 -87.18(8)
C3 Nd1 O1 Al2 82.27(11)
C4 Nd1 O1 Al2 117.60(8)
P1 Nd1 O1 Al2 111.45(6)
Al1 Nd1 O1 Al2 -85.82(7)
C12 Nd1 O1 Al2 -39.32(10)
C4 P1 C1 C2 -1.02(17)
Nd1 P1 C1 C2 -70.16(15)
C4 P1 C1 C8 -173.90(19)
Nd1 P1 C1 C8 116.96(19)
C4 P1 C1 Nd1 69.14(8)
O1 Nd1 C1 C2 -150.84(13)
O2 Nd1 C1 C2 153.39(12)
C25 Nd1 C1 C2 -83.77(14)
C9 Nd1 C1 C2 54.75(16)
C10 Nd1 C1 C2 -82.2(2)
C3 Nd1 C1 C2 34.45(12)
C4 Nd1 C1 C2 70.79(14)
P1 Nd1 C1 C2 117.04(16)
Al1 Nd1 C1 C2 3.18(18)
C12 Nd1 C1 C2 -16.58(15)
O1 Nd1 C1 C8 -27.96(18)
O2 Nd1 C1 C8 -83.72(19)
C25 Nd1 C1 C8 39.12(18)
C2 Nd1 C1 C8 122.9(2)
C9 Nd1 C1 C8 177.64(17)
C10 Nd1 C1 C8 40.7(3)
C3 Nd1 C1 C8 157.3(2)
C4 Nd1 C1 C8 -166.3(2)
P1 Nd1 C1 C8 -120.1(2)
Al1 Nd1 C1 C8 126.06(16)
C12 Nd1 C1 C8 106.31(18)
O1 Nd1 C1 P1 92.12(7)
O2 Nd1 C1 P1 36.36(8)
C25 Nd1 C1 P1 159.20(9)
C2 Nd1 C1 P1 -117.04(16)
C9 Nd1 C1 P1 -62.28(10)
C10 Nd1 C1 P1 160.79(17)
C3 Nd1 C1 P1 -82.58(9)
C4 Nd1 C1 P1 -46.25(8)
Al1 Nd1 C1 P1 -113.86(7)
C12 Nd1 C1 P1 -133.61(8)
Si1 O1 Al2 C27 -35.81(19)
Nd1 O1 Al2 C27 115.91(10)
Si1 O1 Al2 C26 92.47(17)
Nd1 O1 Al2 C26 -115.81(10)
Si1 O1 Al2 C25 -148.80(16)
Nd1 O1 Al2 C25 2.92(9)
Si1 O1 Al2 Nd1 -151.72(19)
O2 Nd1 Al2 O1 7.12(8)
C25 Nd1 Al2 O1 176.53(11)
C1 Nd1 Al2 O1 -103.65(8)
C2 Nd1 Al2 O1 -128.33(8)
C9 Nd1 Al2 O1 84.26(12)
C10 Nd1 Al2 O1 87.48(8)
C3 Nd1 Al2 O1 -127.64(9)
C4 Nd1 Al2 O1 -91.01(10)
P1 Nd1 Al2 O1 -73.36(7)
Al1 Nd1 Al2 O1 110.40(7)
C12 Nd1 Al2 O1 150.24(8)
O1 Nd1 Al2 C27 -88.47(12)
O2 Nd1 Al2 C27 -81.34(10)
C25 Nd1 Al2 C27 88.06(12)
C1 Nd1 Al2 C27 167.88(10)
C2 Nd1 Al2 C27 143.20(10)
C9 Nd1 Al2 C27 -4.20(14)
C10 Nd1 Al2 C27 -0.99(10)
C3 Nd1 Al2 C27 143.89(11)
C4 Nd1 Al2 C27 -179.48(11)
P1 Nd1 Al2 C27 -161.83(9)
Al1 Nd1 Al2 C27 21.93(10)
C12 Nd1 Al2 C27 61.78(10)
O1 Nd1 Al2 C26 87.66(12)
O2 Nd1 Al2 C26 94.78(10)
C25 Nd1 Al2 C26 -95.81(13)
C1 Nd1 Al2 C26 -15.99(11)
C2 Nd1 Al2 C26 -40.67(11)
C9 Nd1 Al2 C26 171.93(13)
C10 Nd1 Al2 C26 175.14(11)
C3 Nd1 Al2 C26 -39.98(11)
C4 Nd1 Al2 C26 -3.35(12)
P1 Nd1 Al2 C26 14.30(10)
Al1 Nd1 Al2 C26 -161.94(9)
C12 Nd1 Al2 C26 -122.10(10)
O1 Nd1 Al2 C25 -176.53(11)
O2 Nd1 Al2 C25 -169.40(9)
C1 Nd1 Al2 C25 79.82(9)
C2 Nd1 Al2 C25 55.15(9)
C9 Nd1 Al2 C25 -92.26(13)
C10 Nd1 Al2 C25 -89.05(10)
C3 Nd1 Al2 C25 55.83(10)
C4 Nd1 Al2 C25 92.47(11)
P1 Nd1 Al2 C25 110.11(8)
Al1 Nd1 Al2 C25 -66.13(8)
C12 Nd1 Al2 C25 -26.28(9)
O3 Si1 O2 C13 56.97(18)
O4 Si1 O2 C13 -63.32(18)
O1 Si1 O2 C13 -179.87(16)
Nd1 Si1 O2 C13 -168.76(19)
O3 Si1 O2 Nd1 -134.27(7)
O4 Si1 O2 Nd1 105.43(8)
O1 Si1 O2 Nd1 -11.11(7)
O1 Nd1 O2 C13 175.5(2)
C25 Nd1 O2 C13 163.51(17)
C1 Nd1 O2 C13 -104.53(18)
C2 Nd1 O2 C13 -86.93(19)
C9 Nd1 O2 C13 20.77(18)
C10 Nd1 O2 C13 90.41(19)
C3 Nd1 O2 C13 -51.5(2)
C4 Nd1 O2 C13 -52.81(18)
P1 Nd1 O2 C13 -84.16(18)
Al1 Nd1 O2 C13 57.20(18)
C12 Nd1 O2 C13 59.9(2)
O1 Nd1 O2 Si1 8.78(6)
C25 Nd1 O2 Si1 -3.25(10)
C1 Nd1 O2 Si1 88.71(8)
C2 Nd1 O2 Si1 106.31(9)
C9 Nd1 O2 Si1 -146.00(8)
C10 Nd1 O2 Si1 -76.36(8)
C3 Nd1 O2 Si1 141.71(7)
C4 Nd1 O2 Si1 140.42(7)
P1 Nd1 O2 Si1 109.08(6)
Al1 Nd1 O2 Si1 -109.56(6)
C12 Nd1 O2 Si1 -106.82(10)
C8 C1 C2 C3 174.0(2)
P1 C1 C2 C3 1.3(2)
Nd1 C1 C2 C3 -68.26(16)
C8 C1 C2 C7 3.0(3)
P1 C1 C2 C7 -169.76(18)
Nd1 C1 C2 C7 120.6(2)
C8 C1 C2 Nd1 -117.7(2)
P1 C1 C2 Nd1 69.59(11)
O1 Nd1 C2 C1 33.29(15)
O2 Nd1 C2 C1 -36.41(16)
C25 Nd1 C2 C1 90.76(14)
C9 Nd1 C2 C1 -135.70(13)
C10 Nd1 C2 C1 148.13(14)
C3 Nd1 C2 C1 -118.13(19)
C4 Nd1 C2 C1 -84.77(14)
P1 Nd1 C2 C1 -39.80(12)
Al1 Nd1 C2 C1 -177.87(12)
C12 Nd1 C2 C1 163.86(14)
O1 Nd1 C2 C3 151.43(12)
O2 Nd1 C2 C3 81.72(14)
C25 Nd1 C2 C3 -151.10(14)
C1 Nd1 C2 C3 118.13(19)
C9 Nd1 C2 C3 -17.56(14)
C10 Nd1 C2 C3 -93.73(16)
C4 Nd1 C2 C3 33.36(12)
P1 Nd1 C2 C3 78.33(12)
Al1 Nd1 C2 C3 -59.73(13)
C12 Nd1 C2 C3 -78.01(13)
O1 Nd1 C2 C7 -88.25(19)
O2 Nd1 C2 C7 -157.95(16)
C25 Nd1 C2 C7 -30.78(18)
C1 Nd1 C2 C7 -121.5(3)
C9 Nd1 C2 C7 102.76(19)
C10 Nd1 C2 C7 26.6(2)
C3 Nd1 C2 C7 120.3(2)
C4 Nd1 C2 C7 153.7(2)
P1 Nd1 C2 C7 -161.3(2)
Al1 Nd1 C2 C7 60.59(19)
C12 Nd1 C2 C7 42.32(19)
O4 Si1 O3 C17 -157.6(2)
O1 Si1 O3 C17 -28.5(3)
O2 Si1 O3 C17 83.3(2)
Nd1 Si1 O3 C17 20.1(3)
C1 C2 C3 C4 -1.0(3)
C7 C2 C3 C4 170.4(2)
Nd1 C2 C3 C4 -67.40(16)
C1 C2 C3 C6 -171.9(2)
C7 C2 C3 C6 -0.6(3)
Nd1 C2 C3 C6 121.6(2)
C1 C2 C3 Nd1 66.42(16)
C7 C2 C3 Nd1 -122.2(2)
O1 Nd1 C3 C4 76.16(16)
O2 Nd1 C3 C4 -2.73(15)
C25 Nd1 C3 C4 147.97(13)
C1 Nd1 C3 C4 84.63(14)
C2 Nd1 C3 C4 118.81(19)
C9 Nd1 C3 C4 -78.43(13)
C10 Nd1 C3 C4 -119.28(14)
P1 Nd1 C3 C4 38.86(11)
Al1 Nd1 C3 C4 -114.16(12)
C12 Nd1 C3 C4 -145.83(14)
O1 Nd1 C3 C2 -42.65(16)
O2 Nd1 C3 C2 -121.53(12)
C25 Nd1 C3 C2 29.16(14)
C1 Nd1 C3 C2 -34.18(12)
C9 Nd1 C3 C2 162.76(14)
C10 Nd1 C3 C2 121.92(13)
C4 Nd1 C3 C2 -118.81(19)
P1 Nd1 C3 C2 -79.94(12)
Al1 Nd1 C3 C2 127.04(12)
C12 Nd1 C3 C2 95.37(13)
O1 Nd1 C3 C6 -162.42(16)
O2 Nd1 C3 C6 118.69(18)
C25 Nd1 C3 C6 -90.61(19)
C1 Nd1 C3 C6 -153.9(2)
C2 Nd1 C3 C6 -119.8(2)
C9 Nd1 C3 C6 42.99(19)
C10 Nd1 C3 C6 2.1(2)
C4 Nd1 C3 C6 121.4(3)
P1 Nd1 C3 C6 160.3(2)
Al1 Nd1 C3 C6 7.26(19)
C12 Nd1 C3 C6 -24.40(19)
O3 Si1 O4 C21 22.8(2)
O1 Si1 O4 C21 -108.0(2)
O2 Si1 O4 C21 147.5(2)
Nd1 Si1 O4 C21 -155.6(2)
C2 C3 C4 C5 -169.2(2)
C6 C3 C4 C5 1.8(3)
Nd1 C3 C4 C5 124.7(2)
C2 C3 C4 P1 0.2(2)
C6 C3 C4 P1 171.13(17)
Nd1 C3 C4 P1 -65.96(12)
C2 C3 C4 Nd1 66.16(16)
C6 C3 C4 Nd1 -122.9(2)
C1 P1 C4 C3 0.46(17)
Nd1 P1 C4 C3 66.95(15)
C1 P1 C4 C5 169.7(2)
Nd1 P1 C4 C5 -123.8(2)
C1 P1 C4 Nd1 -66.50(7)
O1 Nd1 C4 C3 -129.29(12)
O2 Nd1 C4 C3 177.75(13)
C25 Nd1 C4 C3 -39.84(16)
C1 Nd1 C4 C3 -71.60(14)
C2 Nd1 C4 C3 -34.40(12)
C9 Nd1 C4 C3 94.75(14)
C10 Nd1 C4 C3 94.79(16)
P1 Nd1 C4 C3 -118.54(16)
Al1 Nd1 C4 C3 71.75(13)
C12 Nd1 C4 C3 33.23(14)
O1 Nd1 C4 C5 109.99(19)
O2 Nd1 C4 C5 57.02(19)
C25 Nd1 C4 C5 -160.57(18)
C1 Nd1 C4 C5 167.7(2)
C2 Nd1 C4 C5 -155.1(2)
C9 Nd1 C4 C5 -25.97(19)
C10 Nd1 C4 C5 -25.9(3)
C3 Nd1 C4 C5 -120.7(3)
P1 Nd1 C4 C5 120.7(2)
Al1 Nd1 C4 C5 -49.0(2)
C12 Nd1 C4 C5 -87.5(2)
O1 Nd1 C4 P1 -10.74(11)
O2 Nd1 C4 P1 -63.71(8)
C25 Nd1 C4 P1 78.70(10)
C1 Nd1 C4 P1 46.95(8)
C2 Nd1 C4 P1 84.15(9)
C9 Nd1 C4 P1 -146.70(9)
C10 Nd1 C4 P1 -146.67(9)
C3 Nd1 C4 P1 118.54(16)
Al1 Nd1 C4 P1 -169.71(6)
C12 Nd1 C4 P1 151.78(8)
C11 Al1 C9 Nd1 -175.58(9)
C12 Al1 C9 Nd1 62.06(9)
C10 Al1 C9 Nd1 -53.59(9)
O1 Nd1 C9 Al1 85.98(10)
O2 Nd1 C9 Al1 116.47(7)
C25 Nd1 C9 Al1 -18.60(13)
C1 Nd1 C9 Al1 -131.83(7)
C2 Nd1 C9 Al1 -107.94(8)
C10 Nd1 C9 Al1 35.18(7)
C3 Nd1 C9 Al1 -116.45(8)
C4 Nd1 C9 Al1 -144.85(9)
P1 Nd1 C9 Al1 -163.78(5)
C12 Nd1 C9 Al1 -37.88(7)
C11 Al1 C10 Nd1 172.56(10)
C12 Al1 C10 Nd1 -60.19(9)
C9 Al1 C10 Nd1 53.25(9)
O1 Nd1 C10 Al1 178.18(8)
O2 Nd1 C10 Al1 -123.95(8)
C25 Nd1 C10 Al1 109.25(8)
C1 Nd1 C10 Al1 107.7(2)
C2 Nd1 C10 Al1 52.79(14)
C9 Nd1 C10 Al1 -35.38(7)
C3 Nd1 C10 Al1 7.90(13)
C4 Nd1 C10 Al1 -35.41(14)
P1 Nd1 C10 Al1 -107.54(13)
C12 Nd1 C10 Al1 35.93(7)
C11 Al1 C12 Nd1 -176.71(11)
C10 Al1 C12 Nd1 56.79(8)
C9 Al1 C12 Nd1 -58.00(8)
O1 Nd1 C12 Al1 -90.04(9)
O2 Nd1 C12 Al1 -4.28(13)
C25 Nd1 C12 Al1 -126.16(9)
C1 Nd1 C12 Al1 160.54(7)
C2 Nd1 C12 Al1 152.58(8)
C9 Nd1 C12 Al1 39.52(7)
C10 Nd1 C12 Al1 -37.24(7)
C3 Nd1 C12 Al1 123.47(8)
C4 Nd1 C12 Al1 108.08(7)
P1 Nd1 C12 Al1 128.25(5)
Si1 O2 C13 C14 -149.37(16)
Nd1 O2 C13 C14 47.0(3)
Si1 O2 C13 C15 -31.2(3)
Nd1 O2 C13 C15 165.15(15)
Si1 O2 C13 C16 90.1(2)
Nd1 O2 C13 C16 -73.5(2)
Si1 O3 C17 C20 -30.2(3)
Si1 O3 C17 C19 -151.1(2)
Si1 O3 C17 C18 91.1(3)
Si1 O4 C21 C24 150.1(2)
Si1 O4 C21 C23 29.5(3)
Si1 O4 C21 C22 -91.9(3)
O1 Al2 C25 Nd1 -2.42(8)
C27 Al2 C25 Nd1 -120.19(9)
C26 Al2 C25 Nd1 116.24(9)
O1 Nd1 C25 Al2 1.95(6)
O2 Nd1 C25 Al2 12.82(11)
C1 Nd1 C25 Al2 -95.43(8)
C2 Nd1 C25 Al2 -124.37(9)
C9 Nd1 C25 Al2 134.68(9)
C10 Nd1 C25 Al2 85.07(8)
C3 Nd1 C25 Al2 -138.19(7)
C4 Nd1 C25 Al2 -120.23(8)
P1 Nd1 C25 Al2 -82.46(7)
Al1 Nd1 C25 Al2 122.71(7)
C12 Nd1 C25 Al2 153.13(9)
